data_4086916
loop_
_publ_author_name
'Jian, Zhongbao'
'Daniliuc, Constantin G.'
'Kehr, Gerald'
'Erker, Gerhard'

_publ_section_title
;
 Frustrated Lewis Pair vs Metal--Carbon \s-Bond Insertion Chemistry at an
 o-Phenylene-Bridged Cp2Zr+/PPh2 System
;
_journal_issue 2
_journal_name_full Organometallics
_journal_page_first 424
_journal_paper_doi 10.1021/acs.organomet.6b00828
_journal_volume 36
_journal_year 2017
_chemical_formula_sum 'C59 H29 B F20 N P S Zr'
_chemical_formula_weight 1296.89
_chemical_name_systematic
; 
 ? 
;
_space_group_IT_number 15
_symmetry_cell_setting monoclinic
_symmetry_space_group_name_Hall '-C 2yc'
_symmetry_space_group_name_H-M 'C 1 2/c 1'
_atom_sites_solution_hydrogens geom
_atom_sites_solution_primary direct
_atom_sites_solution_secondary difmap
_audit_creation_method SHELXL-97
_cell_angle_alpha 90.00
_cell_angle_beta 107.6080(10)
_cell_angle_gamma 90.00
_cell_formula_units_Z 8
_cell_length_a 31.8669(5)
_cell_length_b 10.3393(2)
_cell_length_c 33.7492(5)
_cell_measurement_reflns_used 11069
_cell_measurement_temperature 223(2)
_cell_measurement_theta_max 28.28
_cell_measurement_theta_min 4.08
_cell_volume 10598.8(3)
_computing_cell_refinement 'Collect (Nonius B.V., 1998)'
_computing_data_collection 'Collect (Nonius B.V., 1998)'
_computing_data_reduction 'Denzo-SMN (Otwinowski & Minor, 1997)'
_computing_molecular_graphics 'XP (BrukerAXS, 2000)'
_computing_publication_material 'SHELXL-97 (Sheldrick, 1997)'
_computing_structure_refinement 'SHELXL-97 (Sheldrick, 1997)'
_computing_structure_solution 'SHELXS-97 (Sheldrick, 1990)'
_diffrn_ambient_temperature 223(2)
_diffrn_measured_fraction_theta_full 0.989
_diffrn_measured_fraction_theta_max 0.989
_diffrn_measurement_device_type 'Nonius KappaCCD APEXII'
_diffrn_measurement_method '\w and \f scans'
_diffrn_radiation_monochromator 'Montel mirror'
_diffrn_radiation_source 'rotating anode Nonius FR591'
_diffrn_radiation_type MoK\a
_diffrn_radiation_wavelength 0.71073
_diffrn_reflns_av_R_equivalents 0.068
_diffrn_reflns_av_sigmaI/netI 0.0571
_diffrn_reflns_limit_h_max 37
_diffrn_reflns_limit_h_min -37
_diffrn_reflns_limit_k_max 11
_diffrn_reflns_limit_k_min -12
_diffrn_reflns_limit_l_max 40
_diffrn_reflns_limit_l_min -40
_diffrn_reflns_number 33669
_diffrn_reflns_theta_full 25.00
_diffrn_reflns_theta_max 25.00
_diffrn_reflns_theta_min 4.10
_exptl_absorpt_coefficient_mu 0.390
_exptl_absorpt_correction_T_max 0.9922
_exptl_absorpt_correction_T_min 0.9511
_exptl_absorpt_correction_type multi-scan
_exptl_absorpt_process_details 'Denzo (Otwinowski, Borek, Majewski & Minor, 2003)'
_exptl_crystal_colour yellow
_exptl_crystal_density_diffrn 1.626
_exptl_crystal_density_method 'not measured'
_exptl_crystal_description plate
_exptl_crystal_F_000 5168
_exptl_crystal_size_max 0.13
_exptl_crystal_size_mid 0.06
_exptl_crystal_size_min 0.02
_refine_diff_density_max 0.495
_refine_diff_density_min -0.376
_refine_diff_density_rms 0.072
_refine_ls_extinction_method none
_refine_ls_goodness_of_fit_ref 1.062
_refine_ls_hydrogen_treatment constr
_refine_ls_matrix_type full
_refine_ls_number_parameters 757
_refine_ls_number_reflns 9223
_refine_ls_number_restraints 36
_refine_ls_restrained_S_all 1.089
_refine_ls_R_factor_all 0.0850
_refine_ls_R_factor_gt 0.0592
_refine_ls_shift/su_max 0.001
_refine_ls_shift/su_mean 0.000
_refine_ls_structure_factor_coef Fsqd
_refine_ls_weighting_details 'calc w=1/[\s^2^(Fo^2^)+(0.0000P)^2^+67.3171P] where P=(Fo^2^+2Fc^2^)/3'
_refine_ls_weighting_scheme calc
_refine_ls_wR_factor_gt 0.1089
_refine_ls_wR_factor_ref 0.1231
_reflns_number_gt 6994
_reflns_number_total 9223
_reflns_threshold_expression >2sigma(I)
_cod_data_source_file om6b00828_si_002.cif
_cod_data_source_block erk8305
_cod_depositor_comments 'Adding full bibliography for 4086908--4086918.cif.'
_cod_original_sg_symbol_H-M C2/c
_cod_database_code 4086916

loop_
_symmetry_equiv_pos_as_xyz
'x, y, z'
'-x, y, -z+1/2'
'x+1/2, y+1/2, z'
'-x+1/2, y+1/2, -z+1/2'
'-x, -y, -z'
'x, -y, z-1/2'
'-x+1/2, -y+1/2, -z'
'x+1/2, -y+1/2, z-1/2'

loop_
_atom_site_label
_atom_site_type_symbol
_atom_site_fract_x
_atom_site_fract_y
_atom_site_fract_z
_atom_site_U_iso_or_equiv
_atom_site_adp_type
_atom_site_occupancy
_atom_site_symmetry_multiplicity
_atom_site_calc_flag
_atom_site_refinement_flags
Zr1 Zr 0.645433(14) 0.58858(5) 0.601237(14) 0.03411(13) Uani 1 1 d .
S1 S 0.66287(4) 0.81538(13) 0.62863(4) 0.0410(3) Uani 1 1 d .
C1 C 0.60882(14) 0.8712(4) 0.62207(13) 0.0334(10) Uani 1 1 d .
N1 N 0.58431(13) 0.9552(4) 0.59875(12) 0.0422(10) Uani 1 1 d .
C11 C 0.6195(2) 0.4837(6) 0.53149(16) 0.0577(15) Uani 1 1 d .
H11 H 0.6291 0.3992 0.5287 0.069 Uiso 1 1 calc R
C12 C 0.64049(17) 0.5983(5) 0.52674(15) 0.0479(13) Uani 1 1 d .
H12 H 0.6673 0.6046 0.5206 0.058 Uiso 1 1 calc R
C13 C 0.61549(19) 0.7001(6) 0.53249(15) 0.0531(14) Uani 1 1 d .
H13 H 0.6219 0.7880 0.5302 0.064 Uiso 1 1 calc R
C15 C 0.5813(2) 0.5191(8) 0.54116(16) 0.0662(19) Uani 1 1 d .
H15 H 0.5605 0.4620 0.5461 0.079 Uiso 1 1 calc R
C14 C 0.57960(19) 0.6527(7) 0.54222(16) 0.0599(16) Uani 1 1 d .
H14 H 0.5577 0.7023 0.5485 0.072 Uiso 1 1 calc R
C16 C 0.6859(2) 0.4389(8) 0.6573(3) 0.081(2) Uani 1 1 d U
H16 H 0.6699 0.3986 0.6731 0.097 Uiso 1 1 calc R
C17 C 0.7078(2) 0.5509(7) 0.66700(19) 0.0706(18) Uani 1 1 d U
H17 H 0.7098 0.6017 0.6906 0.085 Uiso 1 1 calc R
C18 C 0.72658(17) 0.5784(6) 0.6368(2) 0.0645(16) Uani 1 1 d U
H18 H 0.7434 0.6523 0.6356 0.077 Uiso 1 1 calc R
C19 C 0.7168(2) 0.4799(8) 0.6085(2) 0.077(2) Uani 1 1 d U
H19 H 0.7263 0.4733 0.5848 0.092 Uiso 1 1 calc R
C20 C 0.6905(2) 0.3916(7) 0.6206(3) 0.094(2) Uani 1 1 d U
H20 H 0.6783 0.3153 0.6068 0.112 Uiso 1 1 calc R
P1 P 0.58710(4) 0.80647(12) 0.66314(4) 0.0314(3) Uani 1 1 d .
C21 C 0.57266(14) 0.6383(4) 0.65566(13) 0.0314(10) Uani 1 1 d .
C22 C 0.59283(14) 0.5514(4) 0.63491(13) 0.0332(10) Uani 1 1 d .
C23 C 0.57825(16) 0.4222(5) 0.63438(15) 0.0408(11) Uani 1 1 d .
H23 H 0.5898 0.3603 0.6201 0.049 Uiso 1 1 calc R
C24 C 0.54793(16) 0.3814(5) 0.65361(16) 0.0464(13) Uani 1 1 d .
H24 H 0.5399 0.2937 0.6527 0.056 Uiso 1 1 calc R
C25 C 0.52947(16) 0.4700(5) 0.67414(16) 0.0449(12) Uani 1 1 d .
H25 H 0.5088 0.4430 0.6873 0.054 Uiso 1 1 calc R
C26 C 0.54151(15) 0.5976(5) 0.67523(15) 0.0410(11) Uani 1 1 d .
H26 H 0.5290 0.6582 0.6891 0.049 Uiso 1 1 calc R
C31 C 0.53923(14) 0.8982(4) 0.66207(14) 0.0345(10) Uani 1 1 d .
C32 C 0.50184(15) 0.8804(4) 0.62830(14) 0.0374(11) Uani 1 1 d .
H32 H 0.5017 0.8172 0.6082 0.045 Uiso 1 1 calc R
C33 C 0.46497(16) 0.9554(5) 0.62423(16) 0.0451(12) Uani 1 1 d .
H33 H 0.4396 0.9426 0.6015 0.054 Uiso 1 1 calc R
C34 C 0.46527(16) 1.0485(5) 0.65317(16) 0.0454(13) Uani 1 1 d .
H34 H 0.4403 1.1010 0.6498 0.054 Uiso 1 1 calc R
C35 C 0.50186(18) 1.0659(5) 0.68731(17) 0.0486(13) Uani 1 1 d .
H35 H 0.5014 1.1286 0.7074 0.058 Uiso 1 1 calc R
C36 C 0.53932(16) 0.9910(5) 0.69211(15) 0.0406(11) Uani 1 1 d .
H36 H 0.5643 1.0028 0.7153 0.049 Uiso 1 1 calc R
C41 C 0.63103(14) 0.8260(4) 0.71109(14) 0.0350(11) Uani 1 1 d .
C42 C 0.65177(16) 0.9457(5) 0.72019(15) 0.0450(12) Uani 1 1 d .
H42 H 0.6411 1.0172 0.7029 0.054 Uiso 1 1 calc R
C43 C 0.68811(17) 0.9587(6) 0.75473(17) 0.0543(14) Uani 1 1 d .
H43 H 0.7021 1.0395 0.7611 0.065 Uiso 1 1 calc R
C44 C 0.70402(17) 0.8531(6) 0.77997(16) 0.0527(14) Uani 1 1 d .
H44 H 0.7290 0.8619 0.8033 0.063 Uiso 1 1 calc R
C45 C 0.68323(17) 0.7349(5) 0.77092(15) 0.0482(13) Uani 1 1 d .
H45 H 0.6941 0.6632 0.7881 0.058 Uiso 1 1 calc R
C46 C 0.64637(16) 0.7213(5) 0.73660(14) 0.0413(12) Uani 1 1 d .
H46 H 0.6319 0.6412 0.7307 0.050 Uiso 1 1 calc R
C51 C 0.59273(18) 1.0215(5) 0.56492(16) 0.0475(13) Uani 1 1 d .
C52 C 0.6336(2) 1.0480(6) 0.5608(2) 0.0699(18) Uani 1 1 d .
H52 H 0.6593 1.0221 0.5815 0.084 Uiso 1 1 calc R
C53 C 0.6365(3) 1.1138(6) 0.5255(3) 0.081(2) Uani 1 1 d .
H53 H 0.6642 1.1322 0.5225 0.097 Uiso 1 1 calc R
C54 C 0.5988(3) 1.1517(7) 0.4952(2) 0.084(2) Uani 1 1 d .
H54 H 0.6008 1.1929 0.4711 0.101 Uiso 1 1 calc R
C55 C 0.5584(3) 1.1295(7) 0.5002(2) 0.091(2) Uani 1 1 d .
H55 H 0.5327 1.1573 0.4799 0.109 Uiso 1 1 calc R
C56 C 0.5558(2) 1.0659(6) 0.53532(18) 0.0703(18) Uani 1 1 d .
H56 H 0.5280 1.0527 0.5391 0.084 Uiso 1 1 calc R
B1 B 0.35699(18) 0.5074(5) 0.61838(17) 0.0366(12) Uani 1 1 d .
C61 C 0.35391(17) 0.4217(5) 0.65897(14) 0.0423(12) Uani 1 1 d .
F62 F 0.42543(11) 0.3260(3) 0.67645(9) 0.0586(8) Uani 1 1 d .
C62 C 0.3871(2) 0.3483(5) 0.68512(15) 0.0496(14) Uani 1 1 d .
F63 F 0.42054(15) 0.2319(3) 0.74734(10) 0.0874(13) Uani 1 1 d .
C63 C 0.3858(2) 0.2962(5) 0.72260(16) 0.0619(17) Uani 1 1 d .
F64 F 0.34698(17) 0.2628(4) 0.77113(11) 0.1013(14) Uani 1 1 d U
C64 C 0.3491(3) 0.3135(6) 0.73418(18) 0.072(2) Uani 1 1 d .
F65 F 0.27758(15) 0.4005(4) 0.72120(13) 0.1005(14) Uani 1 1 d .
C65 C 0.3142(2) 0.3818(6) 0.7100(2) 0.0674(18) Uani 1 1 d .
F66 F 0.28311(10) 0.5091(3) 0.65120(10) 0.0600(8) Uani 1 1 d .
C66 C 0.31765(19) 0.4358(5) 0.67326(16) 0.0505(13) Uani 1 1 d .
C71 C 0.31314(15) 0.4955(4) 0.57726(14) 0.0369(11) Uani 1 1 d .
F72 F 0.28151(11) 0.3070(3) 0.59760(11) 0.0688(10) Uani 1 1 d .
C72 C 0.28052(17) 0.4014(5) 0.56914(16) 0.0488(13) Uani 1 1 d .
F73 F 0.21585(12) 0.2988(4) 0.52796(13) 0.0977(14) Uani 1 1 d .
C73 C 0.24583(18) 0.3943(6) 0.5327(2) 0.0643(18) Uani 1 1 d .
F74 F 0.20918(12) 0.4750(5) 0.46603(12) 0.1007(14) Uani 1 1 d .
C74 C 0.24253(18) 0.4825(7) 0.50176(19) 0.0632(17) Uani 1 1 d .
F75 F 0.27181(11) 0.6631(4) 0.47682(9) 0.0684(10) Uani 1 1 d .
C75 C 0.27422(18) 0.5757(6) 0.50742(16) 0.0520(14) Uani 1 1 d .
F76 F 0.33831(9) 0.6725(3) 0.54627(8) 0.0459(7) Uani 1 1 d .
C76 C 0.30794(16) 0.5792(5) 0.54378(15) 0.0412(11) Uani 1 1 d .
C81 C 0.39653(15) 0.4599(4) 0.59956(13) 0.0349(10) Uani 1 1 d .
F82 F 0.36968(11) 0.2452(3) 0.59406(9) 0.0567(8) Uani 1 1 d .
C82 C 0.39880(17) 0.3324(5) 0.58762(15) 0.0444(12) Uani 1 1 d .
F83 F 0.42807(13) 0.1605(3) 0.55754(10) 0.0704(10) Uani 1 1 d .
C83 C 0.42934(19) 0.2857(5) 0.56915(15) 0.0481(13) Uani 1 1 d .
F84 F 0.48955(10) 0.3237(4) 0.54439(10) 0.0701(10) Uani 1 1 d .
C84 C 0.45932(17) 0.3695(6) 0.56167(15) 0.0490(14) Uani 1 1 d .
F85 F 0.48675(9) 0.5798(3) 0.56306(10) 0.0635(9) Uani 1 1 d .
C85 C 0.45828(15) 0.4964(5) 0.57104(15) 0.0442(12) Uani 1 1 d .
F86 F 0.42894(9) 0.6669(3) 0.59769(9) 0.0470(7) Uani 1 1 d .
C86 C 0.42729(15) 0.5379(5) 0.58968(14) 0.0379(11) Uani 1 1 d .
C91 C 0.36521(14) 0.6551(4) 0.63881(14) 0.0332(10) Uani 1 1 d .
F92 F 0.43500(9) 0.5862(3) 0.68246(9) 0.0493(7) Uani 1 1 d .
C92 C 0.40386(14) 0.6801(4) 0.67045(13) 0.0343(10) Uani 1 1 d .
F93 F 0.45250(9) 0.8101(3) 0.72203(9) 0.0582(8) Uani 1 1 d .
C93 C 0.41398(15) 0.7965(5) 0.69125(14) 0.0396(11) Uani 1 1 d .
F94 F 0.39436(10) 1.0107(3) 0.70032(10) 0.0573(8) Uani 1 1 d .
C94 C 0.38495(16) 0.8969(5) 0.68009(15) 0.0405(11) Uani 1 1 d .
F95 F 0.31794(10) 0.9777(3) 0.63841(10) 0.0585(8) Uani 1 1 d .
C95 C 0.34663(15) 0.8788(4) 0.64908(15) 0.0390(11) Uani 1 1 d .
F96 F 0.29638(8) 0.7502(3) 0.60198(9) 0.0483(7) Uani 1 1 d .
C96 C 0.33684(15) 0.7603(5) 0.63015(14) 0.0361(11) Uani 1 1 d .

loop_
_atom_site_aniso_label
_atom_site_aniso_U_11
_atom_site_aniso_U_22
_atom_site_aniso_U_33
_atom_site_aniso_U_23
_atom_site_aniso_U_13
_atom_site_aniso_U_12
Zr1 0.0302(2) 0.0419(3) 0.0307(2) 0.0004(2) 0.00995(18) 0.0048(2)
S1 0.0321(6) 0.0472(8) 0.0442(7) -0.0017(6) 0.0121(5) -0.0016(5)
C1 0.030(2) 0.039(3) 0.031(2) 0.005(2) 0.009(2) -0.005(2)
N1 0.046(2) 0.041(2) 0.043(2) 0.004(2) 0.018(2) 0.000(2)
C11 0.077(4) 0.046(3) 0.043(3) -0.013(3) 0.008(3) 0.002(3)
C12 0.050(3) 0.063(4) 0.035(3) -0.008(3) 0.019(2) -0.002(3)
C13 0.074(4) 0.050(3) 0.028(3) 0.002(2) 0.004(3) 0.005(3)
C15 0.056(4) 0.109(6) 0.027(3) 0.002(3) 0.004(3) -0.036(4)
C14 0.045(3) 0.098(5) 0.033(3) -0.005(3) 0.007(3) 0.015(3)
C16 0.050(3) 0.094(5) 0.097(5) 0.053(4) 0.020(3) 0.022(3)
C17 0.060(3) 0.092(4) 0.051(3) -0.005(3) 0.003(3) 0.031(3)
C18 0.035(3) 0.068(4) 0.082(4) 0.020(3) 0.005(3) 0.008(3)
C19 0.062(4) 0.109(5) 0.062(4) 0.000(4) 0.023(3) 0.043(4)
C20 0.068(4) 0.055(4) 0.121(5) -0.014(4) -0.026(4) 0.023(3)
P1 0.0305(6) 0.0352(7) 0.0283(6) -0.0005(5) 0.0087(5) -0.0003(5)
C21 0.028(2) 0.035(2) 0.030(2) -0.0004(19) 0.0082(19) -0.0033(19)
C22 0.033(2) 0.033(3) 0.031(2) 0.002(2) 0.006(2) 0.002(2)
C23 0.046(3) 0.035(3) 0.041(3) -0.001(2) 0.014(2) 0.007(2)
C24 0.047(3) 0.038(3) 0.053(3) 0.005(2) 0.015(3) -0.005(2)
C25 0.038(3) 0.048(3) 0.054(3) 0.010(3) 0.022(2) -0.003(2)
C26 0.040(3) 0.043(3) 0.044(3) 0.004(2) 0.019(2) 0.001(2)
C31 0.035(2) 0.036(3) 0.033(2) 0.004(2) 0.012(2) -0.002(2)
C32 0.037(3) 0.037(3) 0.038(3) -0.004(2) 0.011(2) -0.001(2)
C33 0.039(3) 0.045(3) 0.049(3) 0.002(2) 0.009(2) 0.005(2)
C34 0.039(3) 0.042(3) 0.059(3) 0.012(3) 0.019(3) 0.009(2)
C35 0.061(3) 0.038(3) 0.055(3) -0.009(2) 0.030(3) 0.004(3)
C36 0.045(3) 0.042(3) 0.034(3) -0.008(2) 0.010(2) -0.001(2)
C41 0.033(2) 0.039(3) 0.034(3) -0.005(2) 0.012(2) -0.003(2)
C42 0.046(3) 0.043(3) 0.042(3) -0.004(2) 0.007(2) -0.005(2)
C43 0.045(3) 0.058(4) 0.056(3) -0.013(3) 0.008(3) -0.016(3)
C44 0.043(3) 0.068(4) 0.040(3) -0.006(3) 0.002(2) -0.004(3)
C45 0.048(3) 0.053(3) 0.035(3) 0.009(2) -0.001(2) 0.003(3)
C46 0.043(3) 0.041(3) 0.038(3) 0.001(2) 0.010(2) -0.004(2)
C51 0.066(4) 0.034(3) 0.051(3) 0.003(2) 0.031(3) -0.004(3)
C52 0.069(4) 0.060(4) 0.094(5) 0.025(4) 0.044(4) 0.011(3)
C53 0.122(6) 0.044(4) 0.107(6) 0.011(4) 0.081(6) -0.004(4)
C54 0.142(7) 0.063(4) 0.054(4) 0.001(3) 0.040(5) -0.027(5)
C55 0.103(6) 0.098(6) 0.058(4) 0.027(4) 0.002(4) -0.039(5)
C56 0.080(4) 0.075(4) 0.048(3) 0.026(3) 0.007(3) -0.007(4)
B1 0.043(3) 0.033(3) 0.036(3) 0.006(2) 0.015(3) 0.001(2)
C61 0.063(3) 0.036(3) 0.034(3) -0.001(2) 0.024(2) -0.001(2)
F62 0.080(2) 0.0482(19) 0.0439(17) 0.0043(14) 0.0129(16) 0.0189(17)
C62 0.086(4) 0.030(3) 0.035(3) 0.002(2) 0.021(3) 0.000(3)
F63 0.165(4) 0.045(2) 0.0403(18) 0.0097(16) 0.012(2) 0.023(2)
C63 0.112(5) 0.036(3) 0.034(3) 0.000(2) 0.017(3) 0.007(3)
F64 0.197(4) 0.068(2) 0.057(2) 0.0115(19) 0.066(3) -0.006(3)
C64 0.144(7) 0.039(3) 0.045(3) 0.003(3) 0.046(4) -0.007(4)
F65 0.140(4) 0.096(3) 0.101(3) -0.006(2) 0.090(3) -0.022(3)
C65 0.106(5) 0.055(4) 0.064(4) -0.010(3) 0.059(4) -0.014(4)
F66 0.058(2) 0.072(2) 0.062(2) -0.0083(17) 0.0351(17) -0.0079(17)
C66 0.067(4) 0.046(3) 0.046(3) 0.004(3) 0.026(3) -0.006(3)
C71 0.038(3) 0.036(3) 0.040(3) -0.006(2) 0.017(2) -0.007(2)
F72 0.085(2) 0.055(2) 0.076(2) -0.0109(18) 0.039(2) -0.0324(18)
C72 0.047(3) 0.053(3) 0.051(3) -0.015(3) 0.021(3) -0.012(3)
F73 0.071(2) 0.116(3) 0.107(3) -0.052(3) 0.028(2) -0.055(2)
C73 0.047(3) 0.076(4) 0.076(4) -0.039(4) 0.027(3) -0.026(3)
F74 0.058(2) 0.157(4) 0.068(2) -0.040(3) -0.0089(19) -0.005(2)
C74 0.039(3) 0.096(5) 0.049(3) -0.028(4) 0.005(3) 0.002(3)
F75 0.073(2) 0.094(3) 0.0344(17) 0.0040(17) 0.0102(16) 0.027(2)
C75 0.050(3) 0.068(4) 0.039(3) -0.009(3) 0.014(3) 0.015(3)
F76 0.0500(17) 0.0489(17) 0.0401(16) 0.0072(13) 0.0156(13) -0.0037(14)
C76 0.043(3) 0.045(3) 0.038(3) -0.005(2) 0.016(2) 0.002(2)
C81 0.040(3) 0.036(3) 0.027(2) 0.001(2) 0.006(2) 0.005(2)
F82 0.084(2) 0.0347(16) 0.0563(19) -0.0037(14) 0.0291(17) -0.0028(16)
C82 0.058(3) 0.039(3) 0.033(3) 0.005(2) 0.011(2) 0.003(2)
F83 0.114(3) 0.0458(19) 0.054(2) -0.0026(15) 0.028(2) 0.0270(19)
C83 0.067(4) 0.042(3) 0.030(3) -0.002(2) 0.007(2) 0.022(3)
F84 0.059(2) 0.100(3) 0.0548(19) -0.0088(19) 0.0237(16) 0.0307(19)
C84 0.047(3) 0.068(4) 0.031(3) -0.003(3) 0.010(2) 0.017(3)
F85 0.0429(17) 0.093(3) 0.062(2) -0.0080(19) 0.0266(15) -0.0105(18)
C85 0.032(3) 0.061(4) 0.035(3) -0.005(2) 0.004(2) 0.005(2)
F86 0.0472(17) 0.0444(17) 0.0525(17) -0.0056(14) 0.0199(14) -0.0054(13)
C86 0.033(3) 0.044(3) 0.033(3) -0.002(2) 0.005(2) 0.003(2)
C91 0.035(2) 0.035(3) 0.032(2) 0.001(2) 0.014(2) -0.002(2)
F92 0.0466(16) 0.0453(17) 0.0484(17) -0.0014(14) 0.0030(13) 0.0131(14)
C92 0.035(2) 0.037(3) 0.031(2) 0.000(2) 0.011(2) 0.003(2)
F93 0.0476(17) 0.063(2) 0.0533(18) -0.0158(16) -0.0004(14) -0.0043(15)
C93 0.038(3) 0.048(3) 0.032(3) -0.006(2) 0.008(2) -0.004(2)
F94 0.065(2) 0.0428(18) 0.068(2) -0.0207(15) 0.0263(17) -0.0084(15)
C94 0.044(3) 0.034(3) 0.048(3) -0.007(2) 0.020(2) 0.000(2)
F95 0.0553(18) 0.0437(18) 0.075(2) -0.0064(16) 0.0178(17) 0.0171(15)
C95 0.037(3) 0.034(3) 0.049(3) 0.000(2) 0.017(2) 0.009(2)
F96 0.0356(15) 0.0540(18) 0.0496(17) -0.0065(14) 0.0044(13) 0.0081(13)
C96 0.034(3) 0.039(3) 0.036(3) 0.001(2) 0.010(2) 0.000(2)

loop_
_atom_type_symbol
_atom_type_description
_atom_type_scat_dispersion_real
_atom_type_scat_dispersion_imag
_atom_type_scat_source
C C 0.0033 0.0016 'International Tables Vol C Tables 4.2.6.8 and 6.1.1.4'
H H 0.0000 0.0000 'International Tables Vol C Tables 4.2.6.8 and 6.1.1.4'
B B 0.0013 0.0007 'International Tables Vol C Tables 4.2.6.8 and 6.1.1.4'
N N 0.0061 0.0033 'International Tables Vol C Tables 4.2.6.8 and 6.1.1.4'
F F 0.0171 0.0103 'International Tables Vol C Tables 4.2.6.8 and 6.1.1.4'
P P 0.1023 0.0942 'International Tables Vol C Tables 4.2.6.8 and 6.1.1.4'
S S 0.1246 0.1234 'International Tables Vol C Tables 4.2.6.8 and 6.1.1.4'
Zr Zr -2.9673 0.5597 'International Tables Vol C Tables 4.2.6.8 and 6.1.1.4'

loop_
_geom_angle_atom_site_label_1
_geom_angle_atom_site_label_2
_geom_angle_atom_site_label_3
_geom_angle
C22 Zr1 C20 100.5(3)
C22 Zr1 C12 132.09(16)
C20 Zr1 C12 99.0(3)
C22 Zr1 C19 130.7(2)
C20 Zr1 C19 32.4(2)
C12 Zr1 C19 83.9(2)
C22 Zr1 C16 79.04(19)
C20 Zr1 C16 32.4(2)
C12 Zr1 C16 131.2(2)
C19 Zr1 C16 52.6(2)
C22 Zr1 C11 107.90(18)
C20 Zr1 C11 83.8(2)
C12 Zr1 C11 32.58(17)
C19 Zr1 C11 85.9(2)
C16 Zr1 C11 113.3(3)
C22 Zr1 C18 123.52(19)
C20 Zr1 C18 53.3(2)
C12 Zr1 C18 103.2(2)
C19 Zr1 C18 31.8(2)
C16 Zr1 C18 52.0(2)
C11 Zr1 C18 115.7(2)
C22 Zr1 C14 83.00(17)
C20 Zr1 C14 135.3(2)
C12 Zr1 C14 53.18(17)
C19 Zr1 C14 136.1(2)
C16 Zr1 C14 152.6(3)
C11 Zr1 C14 53.6(2)
C18 Zr1 C14 152.6(2)
C22 Zr1 C13 113.56(17)
C20 Zr1 C13 130.9(3)
C12 Zr1 C13 31.90(17)
C19 Zr1 C13 112.4(2)
C16 Zr1 C13 163.1(2)
C11 Zr1 C13 53.26(18)
C18 Zr1 C13 120.8(2)
C14 Zr1 C13 31.78(18)
C22 Zr1 C15 79.40(17)
C20 Zr1 C15 104.2(3)
C12 Zr1 C15 53.45(18)
C19 Zr1 C15 116.6(3)
C16 Zr1 C15 123.1(3)
C11 Zr1 C15 32.51(19)
C18 Zr1 C15 147.8(2)
C14 Zr1 C15 32.0(2)
C13 Zr1 C15 52.8(2)
C22 Zr1 S1 94.93(11)
C20 Zr1 S1 128.71(17)
C12 Zr1 S1 105.92(14)
C19 Zr1 S1 106.9(2)
C16 Zr1 S1 107.1(2)
C11 Zr1 S1 136.38(14)
C18 Zr1 S1 77.41(16)
C14 Zr1 S1 94.83(17)
C13 Zr1 S1 83.77(13)
C15 Zr1 S1 126.73(19)
C22 Zr1 C17 92.13(19)
C20 Zr1 C17 53.0(2)
C12 Zr1 C17 133.8(2)
C19 Zr1 C17 52.3(2)
C16 Zr1 C17 31.1(2)
C11 Zr1 C17 135.4(2)
C18 Zr1 C17 31.40(19)
C14 Zr1 C17 171.1(2)
C13 Zr1 C17 149.7(2)
C15 Zr1 C17 154.1(3)
S1 Zr1 C17 78.06(18)
C1 S1 Zr1 99.19(16)
N1 C1 S1 134.0(3)
N1 C1 P1 114.3(3)
S1 C1 P1 111.1(2)
C1 N1 C51 126.6(4)
C12 C11 C15 106.6(5)
C12 C11 Zr1 72.9(3)
C15 C11 Zr1 74.3(3)
C12 C11 H11 126.7
C15 C11 H11 126.7
Zr1 C11 H11 118.2
C13 C12 C11 108.5(5)
C13 C12 Zr1 75.4(3)
C11 C12 Zr1 74.5(3)
C13 C12 H12 125.8
C11 C12 H12 125.8
Zr1 C12 H12 116.3
C12 C13 C14 108.8(5)
C12 C13 Zr1 72.7(3)
C14 C13 Zr1 74.1(3)
C12 C13 H13 125.6
C14 C13 H13 125.6
Zr1 C13 H13 119.4
C14 C15 C11 108.1(5)
C14 C15 Zr1 73.9(3)
C11 C15 Zr1 73.2(3)
C14 C15 H15 126.0
C11 C15 H15 126.0
Zr1 C15 H15 118.9
C13 C14 C15 108.0(5)
C13 C14 Zr1 74.1(3)
C15 C14 Zr1 74.1(3)
C13 C14 H14 126.0
C15 C14 H14 126.0
Zr1 C14 H14 117.7
C17 C16 C20 109.7(7)
C17 C16 Zr1 76.1(4)
C20 C16 Zr1 73.1(4)
C17 C16 H16 125.2
C20 C16 H16 125.2
Zr1 C16 H16 117.5
C16 C17 C18 108.2(6)
C16 C17 Zr1 72.9(4)
C18 C17 Zr1 73.5(3)
C16 C17 H17 125.9
C18 C17 H17 125.9
Zr1 C17 H17 119.5
C17 C18 C19 108.0(6)
C17 C18 Zr1 75.1(3)
C19 C18 Zr1 73.3(3)
C17 C18 H18 126.0
C19 C18 H18 126.0
Zr1 C18 H18 117.6
C18 C19 C20 108.5(6)
C18 C19 Zr1 74.9(3)
C20 C19 Zr1 73.1(4)
C18 C19 H19 125.8
C20 C19 H19 125.8
Zr1 C19 H19 118.1
C16 C20 C19 105.7(7)
C16 C20 Zr1 74.6(4)
C19 C20 Zr1 74.5(4)
C16 C20 H20 127.2
C19 C20 H20 127.2
Zr1 C20 H20 116.2
C31 P1 C21 109.3(2)
C31 P1 C41 112.6(2)
C21 P1 C41 109.3(2)
C31 P1 C1 107.6(2)
C21 P1 C1 112.5(2)
C41 P1 C1 105.5(2)
C22 C21 C26 122.2(4)
C22 C21 P1 123.4(3)
C26 C21 P1 114.1(3)
C21 C22 C23 114.3(4)
C21 C22 Zr1 130.0(3)
C23 C22 Zr1 115.7(3)
C24 C23 C22 123.8(4)
C24 C23 H23 118.1
C22 C23 H23 118.1
C23 C24 C25 119.8(5)
C23 C24 H24 120.1
C25 C24 H24 120.1
C26 C25 C24 119.5(5)
C26 C25 H25 120.2
C24 C25 H25 120.2
C25 C26 C21 120.3(5)
C25 C26 H26 119.8
C21 C26 H26 119.8
C32 C31 C36 120.0(4)
C32 C31 P1 117.4(3)
C36 C31 P1 122.4(4)
C33 C32 C31 120.0(5)
C33 C32 H32 120.0
C31 C32 H32 120.0
C34 C33 C32 120.1(5)
C34 C33 H33 119.9
C32 C33 H33 119.9
C33 C34 C35 120.6(5)
C33 C34 H34 119.7
C35 C34 H34 119.7
C34 C35 C36 120.2(5)
C34 C35 H35 119.9
C36 C35 H35 119.9
C35 C36 C31 119.0(5)
C35 C36 H36 120.5
C31 C36 H36 120.5
C46 C41 C42 120.4(4)
C46 C41 P1 120.4(4)
C42 C41 P1 119.0(4)
C43 C42 C41 119.6(5)
C43 C42 H42 120.2
C41 C42 H42 120.2
C42 C43 C44 120.1(5)
C42 C43 H43 120.0
C44 C43 H43 120.0
C45 C44 C43 120.1(5)
C45 C44 H44 120.0
C43 C44 H44 120.0
C44 C45 C46 120.2(5)
C44 C45 H45 119.9
C46 C45 H45 119.9
C41 C46 C45 119.6(5)
C41 C46 H46 120.2
C45 C46 H46 120.2
C56 C51 C52 119.3(5)
C56 C51 N1 114.6(5)
C52 C51 N1 126.1(5)
C51 C52 C53 119.3(7)
C51 C52 H52 120.3
C53 C52 H52 120.3
C54 C53 C52 120.2(7)
C54 C53 H53 119.9
C52 C53 H53 119.9
C55 C54 C53 120.2(6)
C55 C54 H54 119.9
C53 C54 H54 119.9
C54 C55 C56 119.3(7)
C54 C55 H55 120.3
C56 C55 H55 120.3
C51 C56 C55 121.5(7)
C51 C56 H56 119.3
C55 C56 H56 119.3
C81 B1 C71 101.9(4)
C81 B1 C61 113.7(4)
C71 B1 C61 114.1(4)
C81 B1 C91 113.0(4)
C71 B1 C91 113.8(4)
C61 B1 C91 100.9(4)
C62 C61 C66 113.1(5)
C62 C61 B1 126.6(5)
C66 C61 B1 119.6(5)
F62 C62 C61 121.3(4)
F62 C62 C63 114.1(5)
C61 C62 C63 124.6(6)
F63 C63 C64 120.5(5)
F63 C63 C62 120.8(6)
C64 C63 C62 118.7(6)
C63 C64 C65 121.2(5)
C63 C64 F64 119.8(7)
C65 C64 F64 119.0(7)
F65 C65 C64 121.9(6)
F65 C65 C66 120.1(7)
C64 C65 C66 117.9(6)
F66 C66 C61 119.3(4)
F66 C66 C65 116.2(5)
C61 C66 C65 124.5(6)
C72 C71 C76 112.1(5)
C72 C71 B1 127.6(4)
C76 C71 B1 119.9(4)
F72 C72 C73 115.5(5)
F72 C72 C71 120.4(5)
C73 C72 C71 124.1(6)
F73 C73 C74 120.7(6)
F73 C73 C72 119.3(6)
C74 C73 C72 120.0(5)
F74 C74 C73 120.2(6)
F74 C74 C75 121.0(6)
C73 C74 C75 118.8(5)
F75 C75 C76 121.0(5)
F75 C75 C74 119.6(5)
C76 C75 C74 119.4(6)
F76 C76 C75 115.4(5)
F76 C76 C71 119.1(4)
C75 C76 C71 125.5(5)
C86 C81 C82 112.4(4)
C86 C81 B1 126.7(4)
C82 C81 B1 120.6(4)
F82 C82 C81 119.1(4)
F82 C82 C83 116.5(5)
C81 C82 C83 124.4(5)
F83 C83 C84 121.0(5)
F83 C83 C82 119.9(5)
C84 C83 C82 119.0(5)
C85 C84 F84 120.8(5)
C85 C84 C83 120.2(5)
F84 C84 C83 119.0(5)
F85 C85 C84 120.8(5)
F85 C85 C86 120.7(5)
C84 C85 C86 118.5(5)
F86 C86 C81 120.8(4)
F86 C86 C85 113.8(4)
C81 C86 C85 125.5(5)
C96 C91 C92 112.7(4)
C96 C91 B1 128.4(4)
C92 C91 B1 118.8(4)
F92 C92 C93 115.7(4)
F92 C92 C91 119.6(4)
C93 C92 C91 124.7(4)
F93 C93 C94 121.0(4)
F93 C93 C92 119.9(4)
C94 C93 C92 119.2(4)
F94 C94 C95 121.4(4)
F94 C94 C93 119.7(4)
C95 C94 C93 118.9(4)
F95 C95 C94 118.7(4)
F95 C95 C96 120.9(4)
C94 C95 C96 120.4(4)
F96 C96 C95 115.4(4)
F96 C96 C91 120.5(4)
C95 C96 C91 124.0(4)

loop_
_geom_bond_atom_site_label_1
_geom_bond_atom_site_label_2
_geom_bond_distance
Zr1 C22 2.324(4)
Zr1 C20 2.464(6)
Zr1 C12 2.473(5)
Zr1 C19 2.481(6)
Zr1 C16 2.483(6)
Zr1 C11 2.495(5)
Zr1 C18 2.502(5)
Zr1 C14 2.506(5)
Zr1 C13 2.507(5)
Zr1 C15 2.509(5)
Zr1 S1 2.5202(14)
Zr1 C17 2.522(6)
S1 C1 1.766(5)
C1 N1 1.269(6)
C1 P1 1.852(4)
N1 C51 1.425(6)
C11 C12 1.394(8)
C11 C15 1.401(8)
C11 H11 0.9400
C12 C13 1.369(7)
C12 H12 0.9400
C13 C14 1.372(8)
C13 H13 0.9400
C15 C14 1.383(9)
C15 H15 0.9400
C14 H14 0.9400
C16 C17 1.340(9)
C16 C20 1.379(10)
C16 H16 0.9400
C17 C18 1.359(8)
C17 H17 0.9400
C18 C19 1.366(9)
C18 H18 0.9400
C19 C20 1.381(10)
C19 H19 0.9400
C20 H20 0.9400
P1 C31 1.788(5)
P1 C21 1.797(5)
P1 C41 1.803(5)
C21 C22 1.408(6)
C21 C26 1.413(6)
C22 C23 1.413(6)
C23 C24 1.383(7)
C23 H23 0.9400
C24 C25 1.383(7)
C24 H24 0.9400
C25 C26 1.371(7)
C25 H25 0.9400
C26 H26 0.9400
C31 C32 1.390(6)
C31 C36 1.395(6)
C32 C33 1.380(6)
C32 H32 0.9400
C33 C34 1.369(7)
C33 H33 0.9400
C34 C35 1.381(7)
C34 H34 0.9400
C35 C36 1.390(7)
C35 H35 0.9400
C36 H36 0.9400
C41 C46 1.377(6)
C41 C42 1.393(6)
C42 C43 1.379(7)
C42 H42 0.9400
C43 C44 1.384(8)
C43 H43 0.9400
C44 C45 1.380(7)
C44 H44 0.9400
C45 C46 1.385(7)
C45 H45 0.9400
C46 H46 0.9400
C51 C56 1.373(8)
C51 C52 1.378(7)
C52 C53 1.398(8)
C52 H52 0.9400
C53 C54 1.378(10)
C53 H53 0.9400
C54 C55 1.366(10)
C54 H54 0.9400
C55 C56 1.381(8)
C55 H55 0.9400
C56 H56 0.9400
B1 C81 1.648(7)
B1 C71 1.649(7)
B1 C61 1.659(7)
B1 C91 1.663(7)
C61 C62 1.381(7)
C61 C66 1.388(7)
F62 C62 1.359(6)
C62 C63 1.387(7)
F63 C63 1.344(7)
C63 C64 1.351(9)
F64 C64 1.374(6)
C64 C65 1.362(9)
F65 C65 1.343(7)
C65 C66 1.395(7)
F66 C66 1.358(6)
C71 C72 1.390(7)
C71 C76 1.392(7)
F72 C72 1.363(6)
C72 C73 1.386(8)
F73 C73 1.349(6)
C73 C74 1.366(9)
F74 C74 1.347(6)
C74 C75 1.367(8)
F75 C75 1.357(6)
C75 C76 1.365(7)
F76 C76 1.352(5)
C81 C86 1.386(6)
C81 C82 1.387(7)
F82 C82 1.357(6)
C82 C83 1.391(7)
F83 C83 1.349(6)
C83 C84 1.369(8)
F84 C84 1.353(5)
C84 C85 1.352(7)
F85 C85 1.337(6)
C85 C86 1.390(6)
F86 C86 1.359(5)
C91 C96 1.388(6)
C91 C92 1.389(6)
F92 C92 1.360(5)
C92 C93 1.382(6)
F93 C93 1.354(5)
C93 C94 1.365(7)
F94 C94 1.348(5)
C94 C95 1.360(7)
F95 C95 1.346(5)
C95 C96 1.373(6)
F96 C96 1.355(5)

loop_
_geom_torsion_atom_site_label_1
_geom_torsion_atom_site_label_2
_geom_torsion_atom_site_label_3
_geom_torsion_atom_site_label_4
_geom_torsion
C22 Zr1 S1 C1 -43.04(18)
C20 Zr1 S1 C1 -150.7(4)
C12 Zr1 S1 C1 93.36(19)
C19 Zr1 S1 C1 -178.3(2)
C16 Zr1 S1 C1 -123.1(2)
C11 Zr1 S1 C1 79.5(3)
C18 Zr1 S1 C1 -166.3(2)
C14 Zr1 S1 C1 40.3(2)
C13 Zr1 S1 C1 70.2(2)
C15 Zr1 S1 C1 37.4(2)
C17 Zr1 S1 C1 -134.2(2)
Zr1 S1 C1 N1 -112.5(5)
Zr1 S1 C1 P1 76.8(2)
S1 C1 N1 C51 9.2(8)
P1 C1 N1 C51 179.7(4)
C22 Zr1 C11 C12 143.4(3)
C20 Zr1 C11 C12 -117.5(4)
C19 Zr1 C11 C12 -85.0(4)
C16 Zr1 C11 C12 -131.1(3)
C18 Zr1 C11 C12 -73.5(4)
C14 Zr1 C11 C12 76.8(4)
C13 Zr1 C11 C12 36.9(3)
C15 Zr1 C11 C12 113.4(5)
S1 Zr1 C11 C12 25.4(4)
C17 Zr1 C11 C12 -104.1(4)
C22 Zr1 C11 C15 30.0(4)
C20 Zr1 C11 C15 129.0(4)
C12 Zr1 C11 C15 -113.4(5)
C19 Zr1 C11 C15 161.5(4)
C16 Zr1 C11 C15 115.5(4)
C18 Zr1 C11 C15 173.0(4)
C14 Zr1 C11 C15 -36.6(4)
C13 Zr1 C11 C15 -76.5(4)
S1 Zr1 C11 C15 -88.1(4)
C17 Zr1 C11 C15 142.5(4)
C15 C11 C12 C13 -1.2(6)
Zr1 C11 C12 C13 -68.4(4)
C15 C11 C12 Zr1 67.2(4)
C22 Zr1 C12 C13 64.4(4)
C20 Zr1 C12 C13 177.5(4)
C19 Zr1 C12 C13 -153.7(4)
C16 Zr1 C12 C13 -178.8(4)
C11 Zr1 C12 C13 114.3(5)
C18 Zr1 C12 C13 -128.2(4)
C14 Zr1 C12 C13 36.2(3)
C15 Zr1 C12 C13 76.4(4)
S1 Zr1 C12 C13 -47.8(3)
C17 Zr1 C12 C13 -136.4(4)
C22 Zr1 C12 C11 -49.9(4)
C20 Zr1 C12 C11 63.2(4)
C19 Zr1 C12 C11 92.0(4)
C16 Zr1 C12 C11 66.9(4)
C18 Zr1 C12 C11 117.4(4)
C14 Zr1 C12 C11 -78.1(4)
C13 Zr1 C12 C11 -114.3(5)
C15 Zr1 C12 C11 -37.9(4)
S1 Zr1 C12 C11 -162.1(3)
C17 Zr1 C12 C11 109.3(4)
C11 C12 C13 C14 2.0(6)
Zr1 C12 C13 C14 -65.8(4)
C11 C12 C13 Zr1 67.8(4)
C22 Zr1 C13 C12 -133.1(3)
C20 Zr1 C13 C12 -3.3(5)
C19 Zr1 C13 C12 28.4(4)
C16 Zr1 C13 C12 3.1(10)
C11 Zr1 C13 C12 -37.8(3)
C18 Zr1 C13 C12 62.9(4)
C14 Zr1 C13 C12 -116.1(5)
C15 Zr1 C13 C12 -78.8(4)
S1 Zr1 C13 C12 134.2(3)
C17 Zr1 C13 C12 81.1(5)
C22 Zr1 C13 C14 -17.0(4)
C20 Zr1 C13 C14 112.8(4)
C12 Zr1 C13 C14 116.1(5)
C19 Zr1 C13 C14 144.5(4)
C16 Zr1 C13 C14 119.1(8)
C11 Zr1 C13 C14 78.3(4)
C18 Zr1 C13 C14 179.0(4)
C15 Zr1 C13 C14 37.3(4)
S1 Zr1 C13 C14 -109.7(4)
C17 Zr1 C13 C14 -162.8(4)
C12 C11 C15 C14 -0.1(6)
Zr1 C11 C15 C14 66.2(4)
C12 C11 C15 Zr1 -66.2(4)
C22 Zr1 C15 C14 93.8(4)
C20 Zr1 C15 C14 -168.0(4)
C12 Zr1 C15 C14 -77.2(4)
C19 Zr1 C15 C14 -135.9(4)
C16 Zr1 C15 C14 163.1(4)
C11 Zr1 C15 C14 -115.2(5)
C18 Zr1 C15 C14 -127.0(5)
C13 Zr1 C15 C14 -37.0(3)
S1 Zr1 C15 C14 5.5(4)
C17 Zr1 C15 C14 166.4(4)
C22 Zr1 C15 C11 -151.1(4)
C20 Zr1 C15 C11 -52.8(5)
C12 Zr1 C15 C11 38.0(3)
C19 Zr1 C15 C11 -20.7(5)
C16 Zr1 C15 C11 -81.7(4)
C18 Zr1 C15 C11 -11.8(6)
C14 Zr1 C15 C11 115.2(5)
C13 Zr1 C15 C11 78.1(4)
S1 Zr1 C15 C11 120.7(4)
C17 Zr1 C15 C11 -78.5(6)
C12 C13 C14 C15 -2.0(6)
Zr1 C13 C14 C15 -67.0(4)
C12 C13 C14 Zr1 64.9(4)
C11 C15 C14 C13 1.3(6)
Zr1 C15 C14 C13 67.0(4)
C11 C15 C14 Zr1 -65.7(4)
C22 Zr1 C14 C13 164.3(4)
C20 Zr1 C14 C13 -97.8(5)
C12 Zr1 C14 C13 -36.4(3)
C19 Zr1 C14 C13 -50.7(6)
C16 Zr1 C14 C13 -146.5(5)
C11 Zr1 C14 C13 -77.3(4)
C18 Zr1 C14 C13 -1.9(7)
C15 Zr1 C14 C13 -114.5(5)
S1 Zr1 C14 C13 69.9(4)
C17 Zr1 C14 C13 106.9(15)
C22 Zr1 C14 C15 -81.2(4)
C20 Zr1 C14 C15 16.7(6)
C12 Zr1 C14 C15 78.1(4)
C19 Zr1 C14 C15 63.8(5)
C16 Zr1 C14 C15 -32.0(7)
C11 Zr1 C14 C15 37.2(3)
C18 Zr1 C14 C15 112.6(6)
C13 Zr1 C14 C15 114.5(5)
S1 Zr1 C14 C15 -175.6(3)
C17 Zr1 C14 C15 -138.6(15)
C22 Zr1 C16 C17 -113.3(5)
C20 Zr1 C16 C17 116.0(6)
C12 Zr1 C16 C17 109.2(5)
C19 Zr1 C16 C17 77.1(4)
C11 Zr1 C16 C17 141.8(4)
C18 Zr1 C16 C17 36.6(4)
C14 Zr1 C16 C17 -163.2(4)
C13 Zr1 C16 C17 107.1(9)
C15 Zr1 C16 C17 177.2(4)
S1 Zr1 C16 C17 -21.4(5)
C22 Zr1 C16 C20 130.7(5)
C12 Zr1 C16 C20 -6.8(6)
C19 Zr1 C16 C20 -38.9(4)
C11 Zr1 C16 C20 25.8(5)
C18 Zr1 C16 C20 -79.4(5)
C14 Zr1 C16 C20 80.8(6)
C13 Zr1 C16 C20 -9.0(11)
C15 Zr1 C16 C20 61.2(5)
S1 Zr1 C16 C20 -137.4(5)
C17 Zr1 C16 C20 -116.0(6)
C20 C16 C17 C18 0.4(7)
Zr1 C16 C17 C18 -65.6(4)
C20 C16 C17 Zr1 65.9(5)
C22 Zr1 C17 C16 64.5(5)
C20 Zr1 C17 C16 -37.1(4)
C12 Zr1 C17 C16 -100.2(5)
C19 Zr1 C17 C16 -78.2(5)
C11 Zr1 C17 C16 -53.9(6)
C18 Zr1 C17 C16 -115.6(6)
C14 Zr1 C17 C16 121.3(15)
C13 Zr1 C17 C16 -146.5(5)
C15 Zr1 C17 C16 -5.3(8)
S1 Zr1 C17 C16 159.1(5)
C22 Zr1 C17 C18 -179.9(4)
C20 Zr1 C17 C18 78.5(5)
C12 Zr1 C17 C18 15.4(6)
C19 Zr1 C17 C18 37.3(4)
C16 Zr1 C17 C18 115.6(6)
C11 Zr1 C17 C18 61.7(6)
C14 Zr1 C17 C18 -123.2(15)
C13 Zr1 C17 C18 -31.0(7)
C15 Zr1 C17 C18 110.2(6)
S1 Zr1 C17 C18 -85.3(4)
C16 C17 C18 C19 -1.3(7)
Zr1 C17 C18 C19 -66.4(4)
C16 C17 C18 Zr1 65.2(4)
C22 Zr1 C18 C17 0.1(5)
C20 Zr1 C18 C17 -77.2(5)
C12 Zr1 C18 C17 -168.7(4)
C19 Zr1 C18 C17 -114.5(6)
C16 Zr1 C18 C17 -36.2(4)
C11 Zr1 C18 C17 -136.6(4)
C14 Zr1 C18 C17 163.6(5)
C13 Zr1 C18 C17 162.4(4)
C15 Zr1 C18 C17 -129.6(5)
S1 Zr1 C18 C17 87.6(4)
C22 Zr1 C18 C19 114.5(4)
C20 Zr1 C18 C19 37.3(4)
C12 Zr1 C18 C19 -54.2(5)
C16 Zr1 C18 C19 78.3(5)
C11 Zr1 C18 C19 -22.2(5)
C14 Zr1 C18 C19 -82.0(6)
C13 Zr1 C18 C19 -83.1(5)
C15 Zr1 C18 C19 -15.2(7)
S1 Zr1 C18 C19 -157.9(4)
C17 Zr1 C18 C19 114.5(6)
C17 C18 C19 C20 1.7(7)
Zr1 C18 C19 C20 -66.0(4)
C17 C18 C19 Zr1 67.7(4)
C22 Zr1 C19 C18 -89.8(5)
C20 Zr1 C19 C18 -115.1(6)
C12 Zr1 C19 C18 127.4(4)
C16 Zr1 C19 C18 -76.3(4)
C11 Zr1 C19 C18 160.0(4)
C14 Zr1 C19 C18 138.9(4)
C13 Zr1 C19 C18 112.7(4)
C15 Zr1 C19 C18 171.0(4)
S1 Zr1 C19 C18 22.6(4)
C17 Zr1 C19 C18 -36.8(4)
C22 Zr1 C19 C20 25.4(6)
C12 Zr1 C19 C20 -117.5(5)
C16 Zr1 C19 C20 38.8(4)
C11 Zr1 C19 C20 -84.8(5)
C18 Zr1 C19 C20 115.1(6)
C14 Zr1 C19 C20 -106.0(5)
C13 Zr1 C19 C20 -132.1(5)
C15 Zr1 C19 C20 -73.8(5)
S1 Zr1 C19 C20 137.7(5)
C17 Zr1 C19 C20 78.3(5)
C17 C16 C20 C19 0.7(7)
Zr1 C16 C20 C19 68.5(4)
C17 C16 C20 Zr1 -67.9(5)
C18 C19 C20 C16 -1.4(7)
Zr1 C19 C20 C16 -68.6(4)
C18 C19 C20 Zr1 67.2(4)
C22 Zr1 C20 C16 -49.2(5)
C12 Zr1 C20 C16 174.8(5)
C19 Zr1 C20 C16 111.5(6)
C11 Zr1 C20 C16 -156.3(5)
C18 Zr1 C20 C16 75.0(5)
C14 Zr1 C20 C16 -139.8(4)
C13 Zr1 C20 C16 176.6(4)
C15 Zr1 C20 C16 -130.8(5)
S1 Zr1 C20 C16 56.0(6)
C17 Zr1 C20 C16 35.5(4)
C22 Zr1 C20 C19 -160.7(5)
C12 Zr1 C20 C19 63.3(5)
C16 Zr1 C20 C19 -111.5(6)
C11 Zr1 C20 C19 92.2(5)
C18 Zr1 C20 C19 -36.5(4)
C14 Zr1 C20 C19 108.6(4)
C13 Zr1 C20 C19 65.0(5)
C15 Zr1 C20 C19 117.7(4)
S1 Zr1 C20 C19 -55.6(6)
C17 Zr1 C20 C19 -76.0(4)
N1 C1 P1 C31 -7.1(4)
S1 C1 P1 C31 165.6(2)
N1 C1 P1 C21 113.3(4)
S1 C1 P1 C21 -74.0(3)
N1 C1 P1 C41 -127.6(4)
S1 C1 P1 C41 45.1(3)
C31 P1 C21 C22 147.2(4)
C41 P1 C21 C22 -89.2(4)
C1 P1 C21 C22 27.7(4)
C31 P1 C21 C26 -37.5(4)
C41 P1 C21 C26 86.2(4)
C1 P1 C21 C26 -157.0(3)
C26 C21 C22 C23 1.8(6)
P1 C21 C22 C23 176.8(3)
C26 C21 C22 Zr1 -178.8(3)
P1 C21 C22 Zr1 -3.8(6)
C20 Zr1 C22 C21 142.2(4)
C12 Zr1 C22 C21 -105.3(4)
C19 Zr1 C22 C21 128.7(4)
C16 Zr1 C22 C21 117.8(5)
C11 Zr1 C22 C21 -131.0(4)
C18 Zr1 C22 C21 89.5(4)
C14 Zr1 C22 C21 -82.9(4)
C13 Zr1 C22 C21 -74.0(4)
C15 Zr1 C22 C21 -115.2(4)
S1 Zr1 C22 C21 11.3(4)
C17 Zr1 C22 C21 89.5(4)
C20 Zr1 C22 C23 -38.4(4)
C12 Zr1 C22 C23 74.0(4)
C19 Zr1 C22 C23 -51.9(5)
C16 Zr1 C22 C23 -62.8(4)
C11 Zr1 C22 C23 48.4(4)
C18 Zr1 C22 C23 -91.2(4)
C14 Zr1 C22 C23 96.4(4)
C13 Zr1 C22 C23 105.3(4)
C15 Zr1 C22 C23 64.2(4)
S1 Zr1 C22 C23 -169.3(3)
C17 Zr1 C22 C23 -91.1(4)
C21 C22 C23 C24 -2.1(7)
Zr1 C22 C23 C24 178.4(4)
C22 C23 C24 C25 1.3(8)
C23 C24 C25 C26 -0.1(8)
C24 C25 C26 C21 -0.2(8)
C22 C21 C26 C25 -0.7(7)
P1 C21 C26 C25 -176.1(4)
C21 P1 C31 C32 -52.0(4)
C41 P1 C31 C32 -173.7(3)
C1 P1 C31 C32 70.4(4)
C21 P1 C31 C36 132.1(4)
C41 P1 C31 C36 10.4(5)
C1 P1 C31 C36 -105.4(4)
C36 C31 C32 C33 0.7(7)
P1 C31 C32 C33 -175.2(4)
C31 C32 C33 C34 0.7(7)
C32 C33 C34 C35 -1.9(8)
C33 C34 C35 C36 1.6(8)
C34 C35 C36 C31 -0.2(7)
C32 C31 C36 C35 -1.0(7)
P1 C31 C36 C35 174.8(4)
C31 P1 C41 C46 118.1(4)
C21 P1 C41 C46 -3.6(4)
C1 P1 C41 C46 -124.8(4)
C31 P1 C41 C42 -67.5(4)
C21 P1 C41 C42 170.8(4)
C1 P1 C41 C42 49.6(4)
C46 C41 C42 C43 0.6(7)
P1 C41 C42 C43 -173.8(4)
C41 C42 C43 C44 0.5(8)
C42 C43 C44 C45 -0.8(8)
C43 C44 C45 C46 0.0(8)
C42 C41 C46 C45 -1.5(7)
P1 C41 C46 C45 172.9(4)
C44 C45 C46 C41 1.2(8)
C1 N1 C51 C56 155.4(5)
C1 N1 C51 C52 -27.4(9)
C56 C51 C52 C53 -3.2(9)
N1 C51 C52 C53 179.7(5)
C51 C52 C53 C54 0.0(10)
C52 C53 C54 C55 2.5(11)
C53 C54 C55 C56 -1.7(11)
C52 C51 C56 C55 4.1(10)
N1 C51 C56 C55 -178.5(6)
C54 C55 C56 C51 -1.6(11)
C81 B1 C61 C62 21.6(7)
C71 B1 C61 C62 137.8(5)
C91 B1 C61 C62 -99.7(5)
C81 B1 C61 C66 -168.6(4)
C71 B1 C61 C66 -52.4(6)
C91 B1 C61 C66 70.1(6)
C66 C61 C62 F62 -178.9(5)
B1 C61 C62 F62 -8.6(8)
C66 C61 C62 C63 -1.9(8)
B1 C61 C62 C63 168.4(5)
F62 C62 C63 F63 1.0(7)
C61 C62 C63 F63 -176.2(5)
F62 C62 C63 C64 179.7(5)
C61 C62 C63 C64 2.5(9)
F63 C63 C64 C65 178.0(5)
C62 C63 C64 C65 -0.7(9)
F63 C63 C64 F64 -1.4(9)
C62 C63 C64 F64 179.9(5)
C63 C64 C65 F65 -179.7(6)
F64 C64 C65 F65 -0.3(9)
C63 C64 C65 C66 -1.3(10)
F64 C64 C65 C66 178.1(5)
C62 C61 C66 F66 178.0(5)
B1 C61 C66 F66 6.9(7)
C62 C61 C66 C65 -0.3(8)
B1 C61 C66 C65 -171.4(5)
F65 C65 C66 F66 1.9(8)
C64 C65 C66 F66 -176.5(5)
F65 C65 C66 C61 -179.7(5)
C64 C65 C66 C61 1.8(9)
C81 B1 C71 C72 105.2(5)
C61 B1 C71 C72 -17.7(7)
C91 B1 C71 C72 -132.9(5)
C81 B1 C71 C76 -68.3(5)
C61 B1 C71 C76 168.7(4)
C91 B1 C71 C76 53.6(6)
C76 C71 C72 F72 176.7(4)
B1 C71 C72 F72 2.8(8)
C76 C71 C72 C73 -2.4(7)
B1 C71 C72 C73 -176.3(5)
F72 C72 C73 F73 1.0(7)
C71 C72 C73 F73 -179.9(5)
F72 C72 C73 C74 -178.4(5)
C71 C72 C73 C74 0.8(9)
F73 C73 C74 F74 -0.2(9)
C72 C73 C74 F74 179.2(5)
F73 C73 C74 C75 -178.4(5)
C72 C73 C74 C75 0.9(9)
F74 C74 C75 F75 0.8(8)
C73 C74 C75 F75 179.1(5)
F74 C74 C75 C76 -178.9(5)
C73 C74 C75 C76 -0.7(8)
F75 C75 C76 F76 -1.3(7)
C74 C75 C76 F76 178.5(4)
F75 C75 C76 C71 179.0(4)
C74 C75 C76 C71 -1.2(8)
C72 C71 C76 F76 -177.0(4)
B1 C71 C76 F76 -2.6(6)
C72 C71 C76 C75 2.6(7)
B1 C71 C76 C75 177.1(5)
C71 B1 C81 C86 104.7(5)
C61 B1 C81 C86 -132.1(5)
C91 B1 C81 C86 -17.9(6)
C71 B1 C81 C82 -68.1(5)
C61 B1 C81 C82 55.1(6)
C91 B1 C81 C82 169.4(4)
C86 C81 C82 F82 -177.9(4)
B1 C81 C82 F82 -4.1(7)
C86 C81 C82 C83 2.2(7)
B1 C81 C82 C83 175.9(4)
F82 C82 C83 F83 2.0(7)
C81 C82 C83 F83 -178.1(4)
F82 C82 C83 C84 179.6(4)
C81 C82 C83 C84 -0.5(8)
F83 C83 C84 C85 175.7(5)
C82 C83 C84 C85 -1.9(8)
F83 C83 C84 F84 -3.6(7)
C82 C83 C84 F84 178.8(4)
F84 C84 C85 F85 0.7(7)
C83 C84 C85 F85 -178.5(4)
F84 C84 C85 C86 -178.4(4)
C83 C84 C85 C86 2.3(8)
C82 C81 C86 F86 177.6(4)
B1 C81 C86 F86 4.4(7)
C82 C81 C86 C85 -1.8(7)
B1 C81 C86 C85 -175.0(4)
F85 C85 C86 F86 1.0(6)
C84 C85 C86 F86 -179.8(4)
F85 C85 C86 C81 -179.6(4)
C84 C85 C86 C81 -0.4(8)
C81 B1 C91 C96 127.1(5)
C71 B1 C91 C96 11.5(6)
C61 B1 C91 C96 -111.1(5)
C81 B1 C91 C92 -57.0(5)
C71 B1 C91 C92 -172.5(4)
C61 B1 C91 C92 64.8(5)
C96 C91 C92 F92 -179.9(4)
B1 C91 C92 F92 3.5(6)
C96 C91 C92 C93 -0.6(6)
B1 C91 C92 C93 -177.2(4)
F92 C92 C93 F93 -1.4(6)
C91 C92 C93 F93 179.2(4)
F92 C92 C93 C94 178.0(4)
C91 C92 C93 C94 -1.3(7)
F93 C93 C94 F94 -0.9(7)
C92 C93 C94 F94 179.6(4)
F93 C93 C94 C95 -179.8(4)
C92 C93 C94 C95 0.7(7)
F94 C94 C95 F95 0.6(7)
C93 C94 C95 F95 179.5(4)
F94 C94 C95 C96 -177.1(4)
C93 C94 C95 C96 1.8(7)
F95 C95 C96 F96 -2.6(6)
C94 C95 C96 F96 175.0(4)
F95 C95 C96 C91 178.3(4)
C94 C95 C96 C91 -4.0(7)
C92 C91 C96 F96 -175.7(4)
B1 C91 C96 F96 0.4(7)
C92 C91 C96 C95 3.3(7)
B1 C91 C96 C95 179.4(4)
